data_4324858
loop_
_publ_author_name
'Gerald F. Manbeck'
'William W. Brennessel'
'Richard Eisenberg'

_publ_section_title
;
 Photoluminescent Copper(I) Complexes with Amido-Triazolato Ligands
;
_journal_name_full 'Inorganic Chemistry'
_journal_page_first 3431
_journal_page_last 3441
_journal_paper_doi 10.1021/ic102338g
_journal_volume 50
_journal_year 2011
_chemical_formula_moiety 'C22 H20 N4'
_chemical_formula_sum 'C22 H20 N4'
_chemical_formula_weight 340.42
_chemical_name_common eisjfm26
_chemical_name_systematic
;
 ?
;
_space_group_IT_number 14
_symmetry_cell_setting monoclinic
_symmetry_space_group_name_Hall '-P 2ybc'
_symmetry_space_group_name_H-M 'P 1 21/c 1'
_atom_sites_solution_hydrogens geom
_atom_sites_solution_primary direct
_atom_sites_solution_secondary difmap
_audit_creation_method SHELXL-97
_cell_angle_alpha 90.00
_cell_angle_beta 100.077(2)
_cell_angle_gamma 90.00
_cell_formula_units_Z 4
_cell_length_a 8.8824(9)
_cell_length_b 13.8829(14)
_cell_length_c 14.8235(15)
_cell_measurement_reflns_used 4072
_cell_measurement_temperature 100.0(1)
_cell_measurement_theta_max 38.14
_cell_measurement_theta_min 2.75
_cell_volume 1799.7(3)
_computing_cell_refinement 'SAINT (Bruker, 2007)'
_computing_data_collection 'APEX2 (Bruker, 2007)'
_computing_data_reduction 'SAINT (Bruker, 2007)'
_computing_molecular_graphics 'SHELXTL (Sheldrick, 2008)'
_computing_publication_material 'SHELXTL (Sheldrick, 2008)'
_computing_structure_refinement 'SHELXL-97 (Sheldrick, 2008)'
_computing_structure_solution 'SIR97 (Altomare et al., 1999)'
_diffrn_ambient_temperature 100.0(1)
_diffrn_measured_fraction_theta_full 0.991
_diffrn_measured_fraction_theta_max 0.991
_diffrn_measurement_device_type 'Bruker SMART APEX II CCD Platform'
_diffrn_measurement_method 'area detector, \w scans per \f'
_diffrn_radiation_monochromator graphite
_diffrn_radiation_source 'fine-focus sealed tube'
_diffrn_radiation_type MoK\a
_diffrn_radiation_wavelength 0.71073
_diffrn_reflns_av_R_equivalents 0.0356
_diffrn_reflns_av_sigmaI/netI 0.0302
_diffrn_reflns_limit_h_max 15
_diffrn_reflns_limit_h_min -15
_diffrn_reflns_limit_k_max 23
_diffrn_reflns_limit_k_min -23
_diffrn_reflns_limit_l_max 25
_diffrn_reflns_limit_l_min -25
_diffrn_reflns_number 43136
_diffrn_reflns_theta_full 37.78
_diffrn_reflns_theta_max 37.78
_diffrn_reflns_theta_min 2.02
_exptl_absorpt_coefficient_mu 0.076
_exptl_absorpt_correction_T_max 0.9804
_exptl_absorpt_correction_T_min 0.9715
_exptl_absorpt_correction_type multi-scan
_exptl_absorpt_process_details 'SADABS (Sheldrick, 2007)'
_exptl_crystal_colour colorless
_exptl_crystal_density_diffrn 1.256
_exptl_crystal_description block
_exptl_crystal_F_000 720
_exptl_crystal_size_max 0.38
_exptl_crystal_size_mid 0.32
_exptl_crystal_size_min 0.26
_refine_diff_density_max 0.613
_refine_diff_density_min -0.197
_refine_diff_density_rms 0.062
_refine_ls_extinction_method none
_refine_ls_goodness_of_fit_ref 1.027
_refine_ls_hydrogen_treatment refall
_refine_ls_matrix_type full
_refine_ls_number_parameters 315
_refine_ls_number_reflns 9575
_refine_ls_number_restraints 0
_refine_ls_restrained_S_all 1.027
_refine_ls_R_factor_all 0.0709
_refine_ls_R_factor_gt 0.0514
_refine_ls_shift/su_max 0.001
_refine_ls_shift/su_mean 0.000
_refine_ls_structure_factor_coef Fsqd
_refine_ls_weighting_details 'calc w=1/[\s^2^(Fo^2^)+(0.0873P)^2^+0.1594P] where P=(Fo^2^+2Fc^2^)/3'
_refine_ls_weighting_scheme calc
_refine_ls_wR_factor_gt 0.1350
_refine_ls_wR_factor_ref 0.1489
_reflns_number_gt 7235
_reflns_number_total 9575
_reflns_threshold_expression >2sigma(I)
_cod_data_source_file ic102338g_si_002_4.cif
_cod_data_source_block hl5
_cod_database_code 4324858

loop_
_symmetry_equiv_pos_as_xyz
'x, y, z'
'-x, y+1/2, -z+1/2'
'-x, -y, -z'
'x, -y-1/2, z-1/2'

loop_
_atom_site_label
_atom_site_type_symbol
_atom_site_fract_x
_atom_site_fract_y
_atom_site_fract_z
_atom_site_U_iso_or_equiv
_atom_site_adp_type
_atom_site_occupancy
_atom_site_symmetry_multiplicity
_atom_site_calc_flag
N1 N 0.67595(8) 0.62531(5) 0.61156(5) 0.02093(12) Uani 1 1 d
N2 N 0.65515(8) 0.53395(5) 0.62866(5) 0.02144(12) Uani 1 1 d
N3 N 0.70672(7) 0.48289(5) 0.56275(4) 0.01840(11) Uani 1 1 d
N4 N 0.76338(8) 0.81440(5) 0.63453(4) 0.02026(12) Uani 1 1 d
H4N H 0.7104(15) 0.7641(9) 0.6514(9) 0.033(3) Uiso 1 1 d
C1 C 0.76174(9) 0.54186(5) 0.50376(5) 0.01973(12) Uani 1 1 d
H1 H 0.7981(14) 0.5182(9) 0.4521(9) 0.032(3) Uiso 1 1 d
C2 C 0.74181(8) 0.63361(5) 0.53504(5) 0.01723(11) Uani 1 1 d
C3 C 0.77500(8) 0.72565(5) 0.49462(5) 0.01725(12) Uani 1 1 d
C4 C 0.79655(9) 0.72683(6) 0.40338(5) 0.02161(13) Uani 1 1 d
H4 H 0.7883(15) 0.6650(9) 0.3685(9) 0.033(3) Uiso 1 1 d
C5 C 0.82674(10) 0.81116(6) 0.35993(5) 0.02465(15) Uani 1 1 d
H5 H 0.8410(16) 0.8106(9) 0.2948(10) 0.036(3) Uiso 1 1 d
C6 C 0.83693(10) 0.89700(6) 0.40908(5) 0.02437(15) Uani 1 1 d
H6 H 0.8585(14) 0.9565(9) 0.3812(8) 0.029(3) Uiso 1 1 d
C7 C 0.81676(9) 0.89810(5) 0.49979(5) 0.02137(13) Uani 1 1 d
H7 H 0.8245(14) 0.9592(9) 0.5353(8) 0.029(3) Uiso 1 1 d
C8 C 0.78427(8) 0.81327(5) 0.54414(5) 0.01742(12) Uani 1 1 d
C9 C 0.70325(8) 0.38026(5) 0.56400(5) 0.01850(12) Uani 1 1 d
C10 C 0.81180(9) 0.32911(6) 0.52670(6) 0.02324(14) Uani 1 1 d
H10 H 0.8936(14) 0.3626(9) 0.4998(8) 0.030(3) Uiso 1 1 d
C11 C 0.80906(10) 0.22904(6) 0.52917(6) 0.02632(15) Uani 1 1 d
H11 H 0.8912(15) 0.1921(9) 0.5024(9) 0.033(3) Uiso 1 1 d
C12 C 0.70088(10) 0.18150(6) 0.56967(6) 0.02593(15) Uani 1 1 d
H12 H 0.7035(16) 0.1094(11) 0.5736(9) 0.042(4) Uiso 1 1 d
C13 C 0.59355(10) 0.23372(6) 0.60706(6) 0.02475(15) Uani 1 1 d
H13 H 0.5144(16) 0.2013(9) 0.6350(10) 0.035(3) Uiso 1 1 d
C14 C 0.59351(9) 0.33362(6) 0.60401(5) 0.02120(13) Uani 1 1 d
H14 H 0.5165(14) 0.3729(9) 0.6301(8) 0.029(3) Uiso 1 1 d
C15 C 0.77646(8) 0.89988(5) 0.68775(5) 0.01723(12) Uani 1 1 d
C16 C 0.92266(8) 0.93449(5) 0.72456(5) 0.01948(12) Uani 1 1 d
C17 C 0.93427(10) 1.02018(6) 0.77441(5) 0.02383(14) Uani 1 1 d
H17 H 1.0355(16) 1.0472(9) 0.7992(9) 0.038(3) Uiso 1 1 d
C18 C 0.80406(11) 1.06797(6) 0.79005(6) 0.02647(16) Uani 1 1 d
H18 H 0.8102(15) 1.1297(9) 0.8246(9) 0.037(3) Uiso 1 1 d
C19 C 0.66041(10) 1.03040(6) 0.75705(5) 0.02527(15) Uani 1 1 d
H19 H 0.5675(15) 1.0634(10) 0.7665(9) 0.037(3) Uiso 1 1 d
C20 C 0.64405(9) 0.94661(6) 0.70445(5) 0.02075(13) Uani 1 1 d
C21 C 1.06283(10) 0.87915(7) 0.71231(6) 0.02690(16) Uani 1 1 d
H21A H 1.1606(17) 0.9125(10) 0.7430(10) 0.041(4) Uiso 1 1 d
H21B H 1.0704(15) 0.8724(9) 0.6468(9) 0.033(3) Uiso 1 1 d
H21C H 1.0660(19) 0.8136(11) 0.7412(12) 0.057(4) Uiso 1 1 d
C22 C 0.48857(10) 0.90792(9) 0.66523(7) 0.03307(19) Uani 1 1 d
H22A H 0.4756(17) 0.9007(10) 0.5997(11) 0.048(4) Uiso 1 1 d
H22B H 0.4087(18) 0.9503(11) 0.6777(11) 0.054(4) Uiso 1 1 d
H22C H 0.4732(17) 0.8426(11) 0.6924(10) 0.046(4) Uiso 1 1 d

loop_
_atom_site_aniso_label
_atom_site_aniso_U_11
_atom_site_aniso_U_22
_atom_site_aniso_U_33
_atom_site_aniso_U_23
_atom_site_aniso_U_13
_atom_site_aniso_U_12
N1 0.0244(3) 0.0196(3) 0.0208(3) -0.0004(2) 0.0097(2) -0.0003(2)
N2 0.0255(3) 0.0189(3) 0.0220(3) -0.0011(2) 0.0100(2) 0.0002(2)
N3 0.0188(2) 0.0185(2) 0.0183(2) -0.00137(19) 0.0043(2) 0.00003(19)
N4 0.0283(3) 0.0188(3) 0.0154(2) -0.00121(19) 0.0085(2) -0.0035(2)
C1 0.0225(3) 0.0205(3) 0.0170(3) -0.0018(2) 0.0057(2) 0.0001(2)
C2 0.0173(3) 0.0195(3) 0.0152(3) -0.0008(2) 0.0038(2) -0.0001(2)
C3 0.0178(3) 0.0197(3) 0.0148(3) 0.0000(2) 0.0042(2) 0.0002(2)
C4 0.0247(3) 0.0258(3) 0.0151(3) -0.0016(2) 0.0059(2) -0.0010(3)
C5 0.0311(4) 0.0287(4) 0.0154(3) 0.0019(3) 0.0076(3) 0.0002(3)
C6 0.0313(4) 0.0246(3) 0.0188(3) 0.0054(3) 0.0087(3) 0.0027(3)
C7 0.0278(3) 0.0195(3) 0.0181(3) 0.0022(2) 0.0079(2) 0.0020(2)
C8 0.0190(3) 0.0195(3) 0.0145(3) 0.0011(2) 0.0049(2) 0.0012(2)
C9 0.0191(3) 0.0181(3) 0.0176(3) -0.0011(2) 0.0013(2) 0.0011(2)
C10 0.0249(3) 0.0229(3) 0.0230(3) -0.0004(3) 0.0073(3) 0.0037(3)
C11 0.0314(4) 0.0231(3) 0.0249(4) -0.0009(3) 0.0064(3) 0.0071(3)
C12 0.0318(4) 0.0196(3) 0.0252(4) 0.0005(3) 0.0017(3) 0.0036(3)
C13 0.0239(3) 0.0208(3) 0.0290(4) 0.0019(3) 0.0032(3) -0.0004(2)
C14 0.0189(3) 0.0205(3) 0.0240(3) 0.0005(2) 0.0033(2) 0.0004(2)
C15 0.0207(3) 0.0178(3) 0.0139(2) 0.0005(2) 0.0051(2) 0.0000(2)
C16 0.0212(3) 0.0214(3) 0.0164(3) 0.0020(2) 0.0049(2) -0.0007(2)
C17 0.0297(4) 0.0241(3) 0.0175(3) -0.0003(2) 0.0035(3) -0.0057(3)
C18 0.0420(5) 0.0206(3) 0.0181(3) -0.0012(2) 0.0089(3) -0.0003(3)
C19 0.0328(4) 0.0248(3) 0.0205(3) 0.0020(3) 0.0109(3) 0.0070(3)
C20 0.0211(3) 0.0249(3) 0.0172(3) 0.0019(2) 0.0059(2) 0.0025(2)
C21 0.0210(3) 0.0319(4) 0.0283(4) 0.0022(3) 0.0057(3) 0.0020(3)
C22 0.0210(4) 0.0469(5) 0.0315(4) -0.0020(4) 0.0049(3) 0.0002(3)

loop_
_atom_type_symbol
_atom_type_description
_atom_type_scat_dispersion_real
_atom_type_scat_dispersion_imag
_atom_type_scat_source
C C 0.0033 0.0016 'International Tables Vol C Tables 4.2.6.8 and 6.1.1.4'
H H 0.0000 0.0000 'International Tables Vol C Tables 4.2.6.8 and 6.1.1.4'
N N 0.0061 0.0033 'International Tables Vol C Tables 4.2.6.8 and 6.1.1.4'

loop_
_geom_angle_atom_site_label_1
_geom_angle_atom_site_label_2
_geom_angle_atom_site_label_3
_geom_angle
N2 N1 C2 109.64(6)
N1 N2 N3 106.89(6)
N2 N3 C1 110.93(6)
N2 N3 C9 120.30(6)
C1 N3 C9 128.72(6)
C8 N4 C15 122.40(6)
C8 N4 H4N 115.1(8)
C15 N4 H4N 119.3(8)
N3 C1 C2 105.08(6)
N3 C1 H1 122.0(8)
C2 C1 H1 132.8(8)
N1 C2 C1 107.45(6)
N1 C2 C3 123.97(6)
C1 C2 C3 128.51(6)
C4 C3 C8 119.07(6)
C4 C3 C2 118.54(6)
C8 C3 C2 122.39(6)
C5 C4 C3 122.01(7)
C5 C4 H4 119.3(7)
C3 C4 H4 118.7(7)
C4 C5 C6 118.73(7)
C4 C5 H5 120.8(7)
C6 C5 H5 120.4(7)
C7 C6 C5 120.62(7)
C7 C6 H6 118.5(7)
C5 C6 H6 120.8(7)
C6 C7 C8 121.12(7)
C6 C7 H7 120.9(7)
C8 C7 H7 117.9(7)
N4 C8 C7 121.15(6)
N4 C8 C3 120.40(6)
C7 C8 C3 118.44(6)
C14 C9 C10 121.39(7)
C14 C9 N3 119.38(6)
C10 C9 N3 119.22(7)
C9 C10 C11 118.97(7)
C9 C10 H10 121.6(7)
C11 C10 H10 119.5(7)
C12 C11 C10 120.26(7)
C12 C11 H11 121.5(7)
C10 C11 H11 118.2(7)
C11 C12 C13 120.06(8)
C11 C12 H12 119.3(8)
C13 C12 H12 120.6(8)
C14 C13 C12 120.35(8)
C14 C13 H13 118.3(8)
C12 C13 H13 121.3(8)
C9 C14 C13 118.97(7)
C9 C14 H14 119.3(7)
C13 C14 H14 121.7(7)
C20 C15 C16 121.38(7)
C20 C15 N4 119.71(7)
C16 C15 N4 118.89(6)
C17 C16 C15 118.42(7)
C17 C16 C21 120.98(7)
C15 C16 C21 120.59(7)
C18 C17 C16 120.65(8)
C18 C17 H17 119.3(8)
C16 C17 H17 120.1(8)
C19 C18 C17 120.25(7)
C19 C18 H18 118.0(8)
C17 C18 H18 121.7(8)
C18 C19 C20 120.73(7)
C18 C19 H19 121.5(8)
C20 C19 H19 117.7(8)
C19 C20 C15 118.44(7)
C19 C20 C22 120.94(8)
C15 C20 C22 120.61(7)
C16 C21 H21A 111.9(8)
C16 C21 H21B 111.5(8)
H21A C21 H21B 106.4(11)
C16 C21 H21C 112.0(9)
H21A C21 H21C 105.3(12)
H21B C21 H21C 109.3(12)
C20 C22 H22A 111.6(9)
C20 C22 H22B 111.5(9)
H22A C22 H22B 107.2(13)
C20 C22 H22C 110.2(8)
H22A C22 H22C 107.9(12)
H22B C22 H22C 108.4(12)

loop_
_geom_bond_atom_site_label_1
_geom_bond_atom_site_label_2
_geom_bond_distance
N1 N2 1.3129(9)
N1 C2 1.3690(9)
N2 N3 1.3503(9)
N3 C1 1.3503(10)
N3 C9 1.4253(10)
N4 C8 1.3845(9)
N4 C15 1.4185(9)
N4 H4N 0.902(13)
C1 C2 1.3774(10)
C1 H1 0.941(13)
C2 C3 1.4630(10)
C3 C4 1.3989(10)
C3 C8 1.4158(10)
C4 C5 1.3848(11)
C4 H4 0.998(13)
C5 C6 1.3915(12)
C5 H5 0.996(14)
C6 C7 1.3873(11)
C6 H6 0.958(13)
C7 C8 1.4031(10)
C7 H7 0.994(12)
C9 C14 1.3869(10)
C9 C10 1.3878(10)
C10 C11 1.3901(12)
C10 H10 1.003(12)
C11 C12 1.3861(13)
C11 H11 1.026(13)
C12 C13 1.3880(12)
C12 H12 1.002(15)
C13 C14 1.3877(11)
C13 H13 0.985(13)
C14 H14 1.004(12)
C15 C20 1.4026(10)
C15 C16 1.4026(10)
C16 C17 1.3947(11)
C16 C21 1.5008(11)
C17 C18 1.3877(13)
C17 H17 0.984(14)
C18 C19 1.3861(13)
C18 H18 0.995(13)
C19 C20 1.3937(11)
C19 H19 0.975(13)
C20 C22 1.5009(12)
C21 H21A 1.018(15)
C21 H21B 0.989(13)
C21 H21C 1.004(16)
C22 H22A 0.964(15)
C22 H22B 0.964(16)
C22 H22C 1.011(15)

loop_
_geom_hbond_atom_site_label_D
_geom_hbond_atom_site_label_H
_geom_hbond_atom_site_label_A
_geom_hbond_distance_DH
_geom_hbond_distance_HA
_geom_hbond_distance_DA
_geom_hbond_angle_DHA
N4 H4N N1 0.902(13) 2.023(13) 2.7418(10) 135.8(11)

loop_
_geom_torsion_atom_site_label_1
_geom_torsion_atom_site_label_2
_geom_torsion_atom_site_label_3
_geom_torsion_atom_site_label_4
_geom_torsion
C2 N1 N2 N3 -0.38(8)
N1 N2 N3 C1 0.47(8)
N1 N2 N3 C9 178.34(6)
N2 N3 C1 C2 -0.37(8)
C9 N3 C1 C2 -178.01(7)
N2 N1 C2 C1 0.16(9)
N2 N1 C2 C3 177.40(7)
N3 C1 C2 N1 0.12(8)
N3 C1 C2 C3 -176.94(7)
N1 C2 C3 C4 -160.25(7)
C1 C2 C3 C4 16.37(11)
N1 C2 C3 C8 19.01(11)
C1 C2 C3 C8 -164.36(7)
C8 C3 C4 C5 0.01(12)
C2 C3 C4 C5 179.30(7)
C3 C4 C5 C6 0.48(13)
C4 C5 C6 C7 -0.19(13)
C5 C6 C7 C8 -0.59(13)
C15 N4 C8 C7 -1.31(11)
C15 N4 C8 C3 177.93(7)
C6 C7 C8 N4 -179.67(7)
C6 C7 C8 C3 1.07(12)
C4 C3 C8 N4 179.96(7)
C2 C3 C8 N4 0.70(11)
C4 C3 C8 C7 -0.78(11)
C2 C3 C8 C7 179.96(7)
N2 N3 C9 C14 27.93(10)
C1 N3 C9 C14 -154.62(7)
N2 N3 C9 C10 -150.80(7)
C1 N3 C9 C10 26.65(11)
C14 C9 C10 C11 0.47(12)
N3 C9 C10 C11 179.18(7)
C9 C10 C11 C12 -1.04(13)
C10 C11 C12 C13 0.74(13)
C11 C12 C13 C14 0.14(13)
C10 C9 C14 C13 0.40(12)
N3 C9 C14 C13 -178.31(7)
C12 C13 C14 C9 -0.70(12)
C8 N4 C15 C20 103.33(8)
C8 N4 C15 C16 -78.27(9)
C20 C15 C16 C17 -3.57(10)
N4 C15 C16 C17 178.06(6)
C20 C15 C16 C21 175.01(7)
N4 C15 C16 C21 -3.36(10)
C15 C16 C17 C18 2.41(11)
C21 C16 C17 C18 -176.16(7)
C16 C17 C18 C19 0.71(12)
C17 C18 C19 C20 -2.80(12)
C18 C19 C20 C15 1.64(11)
C18 C19 C20 C22 -177.40(8)
C16 C15 C20 C19 1.57(11)
N4 C15 C20 C19 179.93(7)
C16 C15 C20 C22 -179.39(7)
N4 C15 C20 C22 -1.03(11)

loop_
_cod_related_entry_id
_cod_related_entry_database
_cod_related_entry_code
1 ChemSpider 30661159
